data_4331052
loop_
_publ_author_name
'Nathan D. Schley'
'St\'ephanie Halbert'
'Christophe Raynaud'
'Odile Eisenstein'
'Robert H. Crabtree'

_publ_contact_author_address
;    Department of Chemistry
     Yale University
     225 Prospect St
     PO Box 208107
     New Haven, CT 06520-8107
     USA
;
_publ_contact_author_email robert.crabtree@yale.edu
_publ_contact_author_fax '+203 432 6144'
_publ_contact_author_name 'Dr. Robert H Crabtree'
_publ_contact_author_phone '+203 432 3925'
_publ_section_title
;
 Symmetrical Hydrogen Bonds in Iridium(III) Alkoxides with Relevance to
 Outer Sphere Hydrogen Transfer
;
_journal_name_full 'Inorganic Chemistry'
_journal_page_first 12313
_journal_page_last 12323
_journal_paper_doi 10.1021/ic301601c
_journal_volume 51
_journal_year 2012
_chemical_formula_moiety 'Ir2 Cl P2 F12 O2 N2 C36 H51'
_chemical_formula_sum 'C36 H51 Cl F12 Ir2 N2 O2 P2'
_chemical_formula_weight 1253.63
_space_group_IT_number 15
_symmetry_cell_setting monoclinic
_symmetry_Int_Tables_number 15
_symmetry_space_group_name_Hall '-C 2yc'
_symmetry_space_group_name_H-M 'C 1 2/c 1'
_atom_sites_solution_hydrogens geom
_atom_sites_solution_primary direct
_atom_sites_solution_secondary difmap
_cell_angle_alpha 90.0000
_cell_angle_beta 112.035(8)
_cell_angle_gamma 90.0000
_cell_formula_units_Z 8
_cell_length_a 18.578(6)
_cell_length_b 20.340(6)
_cell_length_c 24.619(7)
_cell_measurement_reflns_used 3069
_cell_measurement_temperature 223
_cell_measurement_theta_max 26.40
_cell_measurement_theta_min 3.10
_cell_volume 8623(5)
_computing_cell_refinement PROCESS-AUTO
_computing_data_collection PROCESS-AUTO
_computing_data_reduction Unknown
_computing_molecular_graphics 'CrystalStructure 4.0'
_computing_publication_material 'CrystalStructure 4.0 (Rigaku, 2010)'
_computing_structure_refinement 'SHELXL97 (Sheldrick, 1997)'
_computing_structure_solution 'SHELXS97 (Sheldrick, 1997)'
_diffrn_ambient_temperature 223
_diffrn_measured_fraction_theta_full 0.993
_diffrn_measured_fraction_theta_max 0.993
_diffrn_measurement_device_type MERCURY
_diffrn_measurement_method \w
_diffrn_radiation_type 'Mo K\a'
_diffrn_radiation_wavelength 0.71075
_diffrn_reflns_av_R_equivalents 0.0943
_diffrn_reflns_limit_h_max 23
_diffrn_reflns_limit_h_min -18
_diffrn_reflns_limit_k_max 25
_diffrn_reflns_limit_k_min -25
_diffrn_reflns_limit_l_max 30
_diffrn_reflns_limit_l_min -30
_diffrn_reflns_number 29886
_diffrn_reflns_theta_full 26.37
_diffrn_reflns_theta_max 26.37
_diffrn_standards_number 0
_exptl_absorpt_coefficient_mu 6.406
_exptl_absorpt_correction_T_max 0.774
_exptl_absorpt_correction_T_min 0.501
_exptl_absorpt_correction_type multi-scan
_exptl_absorpt_process_details 'CrystalClear (Rigaku, 2009)'
_exptl_crystal_colour Colorless
_exptl_crystal_density_diffrn 1.931
_exptl_crystal_description Prism
_exptl_crystal_F_000 4848.00
_exptl_crystal_size_max 0.07
_exptl_crystal_size_mid 0.07
_exptl_crystal_size_min 0.04
_refine_diff_density_max 1.170
_refine_diff_density_min -0.790
_refine_ls_extinction_method none
_refine_ls_goodness_of_fit_ref 1.139
_refine_ls_hydrogen_treatment mixed
_refine_ls_number_parameters 532
_refine_ls_number_reflns 8791
_refine_ls_number_restraints 0
_refine_ls_R_factor_gt 0.0683
_refine_ls_shift/su_max 0.001
_refine_ls_structure_factor_coef Fsqd
_refine_ls_weighting_details 'w = 1/[\s^2^(Fo^2^)+(0.0244P)^2^+47.2422P] where P=(Fo^2^+2Fc^2^)/3'
_refine_ls_weighting_scheme calc
_refine_ls_wR_factor_ref 0.1030
_reflns_number_gt 6342
_reflns_number_total 9019
_reflns_threshold_expression F^2^>2.0\s(F^2^)
_cod_data_source_file ic301601c_si_002_7.cif
_cod_data_source_block 5
_cod_original_formula_sum 'Ir2 Cl P2 F12 O2 N2 C36 H51'
_cod_database_code 4331052

loop_
_symmetry_equiv_pos_site_id
_symmetry_equiv_pos_as_xyz
1 +X,+Y,+Z
2 -X,+Y,1/2-Z
3 -X,-Y,-Z
4 +X,-Y,1/2+Z
5 1/2+X,1/2+Y,+Z
6 1/2-X,1/2+Y,1/2-Z
7 1/2-X,1/2-Y,-Z
8 1/2+X,1/2-Y,1/2+Z

loop_
_atom_site_label
_atom_site_type_symbol
_atom_site_fract_x
_atom_site_fract_y
_atom_site_fract_z
_atom_site_U_iso_or_equiv
_atom_site_adp_type
_atom_site_occupancy
_atom_site_symmetry_multiplicity
_atom_site_calc_flag
_atom_site_refinement_flags
Ir(1) Ir 0.74604(2) 0.166984(17) 0.210779(17) 0.03086(11) Uani 1.00 8 d .
Ir(2) Ir 0.74887(2) 0.066418(17) 0.368639(17) 0.02962(11) Uani 1.00 8 d .
Cl(1) Cl 0.68752(14) 0.13092(12) 0.27899(11) 0.0393(6) Uani 1.00 8 d .
P(1) P 0.9215(2) 0.13868(19) 0.61178(15) 0.0646(10) Uani 1.00 8 d .
P(2) P 0.56738(19) -0.13748(15) 0.42512(17) 0.0569(9) Uani 1.00 8 d .
F(1) F 0.9950(5) 0.1400(4) 0.5963(4) 0.116(3) Uani 1.00 8 d .
F(2) F 0.9216(5) 0.2150(4) 0.6123(4) 0.115(3) Uani 1.00 8 d .
F(3) F 0.8672(5) 0.1393(4) 0.5454(3) 0.109(3) Uani 1.00 8 d .
F(4) F 0.8464(5) 0.1392(6) 0.6273(4) 0.138(4) Uani 1.00 8 d .
F(5) F 0.9217(6) 0.0614(4) 0.6102(4) 0.142(4) Uani 1.00 8 d .
F(6) F 0.9723(6) 0.1361(5) 0.6786(4) 0.136(4) Uani 1.00 8 d .
F(7) F 0.6272(6) -0.1421(4) 0.3946(5) 0.119(3) Uani 1.00 8 d .
F(8) F 0.5553(6) -0.0655(4) 0.4117(7) 0.176(6) Uani 1.00 8 d .
F(9) F 0.5057(7) -0.1664(9) 0.3743(5) 0.249(9) Uani 1.00 8 d .
F(10) F 0.5086(6) -0.1332(4) 0.4565(6) 0.153(5) Uani 1.00 8 d .
F(11) F 0.5893(6) -0.2077(4) 0.4507(5) 0.147(4) Uani 1.00 8 d .
F(12) F 0.6369(7) -0.1138(6) 0.4811(5) 0.180(5) Uani 1.00 8 d .
O(1) O 0.8352(4) 0.0997(3) 0.2535(3) 0.0320(15) Uani 1.00 8 d .
O(2) O 0.8536(4) 0.0715(3) 0.3546(3) 0.0327(16) Uani 1.00 8 d .
N(1) N 0.7055(5) 0.0776(4) 0.1676(4) 0.037(2) Uani 1.00 8 d .
N(2) N 0.7985(5) 0.1555(4) 0.4072(3) 0.0328(19) Uani 1.00 8 d .
C(1) C 0.7762(6) 0.2672(4) 0.2383(4) 0.042(3) Uani 1.00 8 d .
C(2) C 0.8150(6) 0.2477(5) 0.2008(5) 0.040(3) Uani 1.00 8 d .
C(3) C 0.7576(7) 0.2309(5) 0.1445(5) 0.046(3) Uani 1.00 8 d .
C(4) C 0.6824(6) 0.2399(4) 0.1480(5) 0.039(3) Uani 1.00 8 d .
C(5) C 0.6934(6) 0.2633(5) 0.2051(5) 0.042(3) Uani 1.00 8 d .
C(6) C 0.8149(7) 0.2931(5) 0.2995(5) 0.059(3) Uani 1.00 8 d .
C(7) C 0.8999(7) 0.2471(6) 0.2167(6) 0.067(4) Uani 1.00 8 d .
C(8) C 0.7700(7) 0.2135(6) 0.0891(5) 0.060(3) Uani 1.00 8 d .
C(9) C 0.6053(7) 0.2345(6) 0.0982(5) 0.059(3) Uani 1.00 8 d .
C(10) C 0.6332(7) 0.2817(5) 0.2282(5) 0.063(4) Uani 1.00 8 d .
C(11) C 0.6308(7) 0.0683(5) 0.1319(5) 0.049(3) Uani 1.00 8 d .
C(12) C 0.6071(7) 0.0080(6) 0.1057(5) 0.058(3) Uani 1.00 8 d .
C(13) C 0.6578(8) -0.0424(5) 0.1161(5) 0.059(3) Uani 1.00 8 d .
C(14) C 0.7331(7) -0.0314(5) 0.1508(5) 0.053(3) Uani 1.00 8 d .
C(15) C 0.7567(6) 0.0287(5) 0.1778(4) 0.041(3) Uani 1.00 8 d .
C(16) C 0.8385(6) 0.0449(4) 0.2166(4) 0.037(3) Uani 1.00 8 d .
C(17) C 0.8845(6) 0.0665(5) 0.1798(5) 0.049(3) Uani 1.00 8 d .
C(18) C 0.8802(7) -0.0116(5) 0.2567(5) 0.055(3) Uani 1.00 8 d .
C(19) C 0.6701(7) -0.0150(5) 0.3358(5) 0.042(3) Uani 1.00 8 d .
C(20) C 0.6380(6) 0.0314(5) 0.3646(5) 0.044(3) Uani 1.00 8 d .
C(21) C 0.6883(6) 0.0361(5) 0.4234(5) 0.040(3) Uani 1.00 8 d .
C(22) C 0.7525(7) -0.0080(5) 0.4331(5) 0.047(3) Uani 1.00 8 d .
C(23) C 0.7386(7) -0.0394(5) 0.3775(5) 0.047(3) Uani 1.00 8 d .
C(24) C 0.6328(8) -0.0368(7) 0.2732(5) 0.079(4) Uani 1.00 8 d .
C(25) C 0.5627(7) 0.0678(7) 0.3372(6) 0.078(4) Uani 1.00 8 d .
C(26) C 0.6742(8) 0.0746(6) 0.4702(5) 0.068(4) Uani 1.00 8 d .
C(27) C 0.8124(7) -0.0272(6) 0.4908(5) 0.079(4) Uani 1.00 8 d .
C(28) C 0.7915(8) -0.0903(5) 0.3677(7) 0.084(5) Uani 1.00 8 d .
C(29) C 0.7575(6) 0.2037(5) 0.4204(4) 0.041(3) Uani 1.00 8 d .
C(30) C 0.7940(7) 0.2607(5) 0.4473(5) 0.049(3) Uani 1.00 8 d .
C(31) C 0.8697(7) 0.2698(5) 0.4596(5) 0.051(3) Uani 1.00 8 d .
C(32) C 0.9124(6) 0.2211(5) 0.4445(4) 0.042(3) Uani 1.00 8 d .
C(33) C 0.8742(6) 0.1648(4) 0.4175(4) 0.035(2) Uani 1.00 8 d .
C(34) C 0.9141(6) 0.1092(5) 0.3988(5) 0.040(3) Uani 1.00 8 d .
C(35) C 0.9716(6) 0.1338(6) 0.3722(5) 0.056(3) Uani 1.00 8 d .
C(36) C 0.9538(6) 0.0630(5) 0.4511(5) 0.052(3) Uani 1.00 8 d .
H(1A) H 0.843(7) 0.091(6) 0.316(5) 0.09(4) Uiso 1.00 8 d .
H(6A) H 0.8164 0.3408 0.2986 0.071 Uiso 1.00 8 calc R
H(6B) H 0.8675 0.2762 0.3165 0.071 Uiso 1.00 8 calc R
H(6C) H 0.7859 0.2792 0.3231 0.071 Uiso 1.00 8 calc R
H(7A) H 0.9255 0.2382 0.2582 0.081 Uiso 1.00 8 calc R
H(7B) H 0.9166 0.2896 0.2078 0.081 Uiso 1.00 8 calc R
H(7C) H 0.9134 0.2132 0.1944 0.081 Uiso 1.00 8 calc R
H(8A) H 0.8239 0.2011 0.0987 0.073 Uiso 1.00 8 calc R
H(8B) H 0.7576 0.2511 0.0630 0.073 Uiso 1.00 8 calc R
H(8C) H 0.7367 0.1769 0.0699 0.073 Uiso 1.00 8 calc R
H(9A) H 0.5922 0.2764 0.0781 0.071 Uiso 1.00 8 calc R
H(9B) H 0.5658 0.2226 0.1132 0.071 Uiso 1.00 8 calc R
H(9C) H 0.6082 0.2010 0.0710 0.071 Uiso 1.00 8 calc R
H(10A) H 0.5896 0.2517 0.2129 0.076 Uiso 1.00 8 calc R
H(10B) H 0.6157 0.3262 0.2162 0.076 Uiso 1.00 8 calc R
H(10C) H 0.6548 0.2791 0.2706 0.076 Uiso 1.00 8 calc R
H(11) H 0.5948 0.1029 0.1249 0.059 Uiso 1.00 8 calc R
H(12) H 0.5551 0.0020 0.0804 0.070 Uiso 1.00 8 calc R
H(13) H 0.6413 -0.0841 0.0997 0.071 Uiso 1.00 8 calc R
H(14) H 0.7698 -0.0651 0.1566 0.063 Uiso 1.00 8 calc R
H(17A) H 0.9363 0.0797 0.2055 0.059 Uiso 1.00 8 calc R
H(17B) H 0.8584 0.1034 0.1553 0.059 Uiso 1.00 8 calc R
H(17C) H 0.8880 0.0303 0.1553 0.059 Uiso 1.00 8 calc R
H(18A) H 0.8505 -0.0253 0.2798 0.066 Uiso 1.00 8 calc R
H(18B) H 0.9314 0.0028 0.2826 0.066 Uiso 1.00 8 calc R
H(18C) H 0.8853 -0.0483 0.2332 0.066 Uiso 1.00 8 calc R
H(24A) H 0.5872 -0.0631 0.2684 0.094 Uiso 1.00 8 calc R
H(24B) H 0.6694 -0.0630 0.2628 0.094 Uiso 1.00 8 calc R
H(24C) H 0.6177 0.0014 0.2478 0.094 Uiso 1.00 8 calc R
H(25A) H 0.5642 0.1076 0.3593 0.093 Uiso 1.00 8 calc R
H(25B) H 0.5203 0.0401 0.3374 0.093 Uiso 1.00 8 calc R
H(25C) H 0.5549 0.0792 0.2971 0.093 Uiso 1.00 8 calc R
H(26A) H 0.6450 0.0479 0.4874 0.082 Uiso 1.00 8 calc R
H(26B) H 0.6448 0.1139 0.4532 0.082 Uiso 1.00 8 calc R
H(26C) H 0.7235 0.0868 0.5002 0.082 Uiso 1.00 8 calc R
H(27A) H 0.7926 -0.0626 0.5077 0.095 Uiso 1.00 8 calc R
H(27B) H 0.8248 0.0103 0.5170 0.095 Uiso 1.00 8 calc R
H(27C) H 0.8589 -0.0419 0.4853 0.095 Uiso 1.00 8 calc R
H(28A) H 0.7801 -0.0946 0.3261 0.101 Uiso 1.00 8 calc R
H(28B) H 0.7835 -0.1322 0.3834 0.101 Uiso 1.00 8 calc R
H(28C) H 0.8451 -0.0767 0.3875 0.101 Uiso 1.00 8 calc R
H(29) H 0.7040 0.1983 0.4111 0.049 Uiso 1.00 8 calc R
H(30) H 0.7653 0.2934 0.4571 0.058 Uiso 1.00 8 calc R
H(31) H 0.8943 0.3086 0.4782 0.061 Uiso 1.00 8 calc R
H(32) H 0.9656 0.2267 0.4526 0.050 Uiso 1.00 8 calc R
H(35A) H 0.9441 0.1594 0.3373 0.067 Uiso 1.00 8 calc R
H(35B) H 0.9966 0.0966 0.3620 0.067 Uiso 1.00 8 calc R
H(35C) H 1.0106 0.1612 0.4005 0.067 Uiso 1.00 8 calc R
H(36A) H 0.9775 0.0266 0.4387 0.063 Uiso 1.00 8 calc R
H(36B) H 0.9154 0.0464 0.4656 0.063 Uiso 1.00 8 calc R
H(36C) H 0.9934 0.0871 0.4821 0.063 Uiso 1.00 8 calc R

loop_
_atom_site_aniso_label
_atom_site_aniso_U_11
_atom_site_aniso_U_22
_atom_site_aniso_U_33
_atom_site_aniso_U_12
_atom_site_aniso_U_13
_atom_site_aniso_U_23
Ir(1) 0.0350(3) 0.0269(2) 0.0319(2) 0.00001(17) 0.01407(18) 0.00045(17)
Ir(2) 0.0346(2) 0.02567(19) 0.0318(2) -0.00355(17) 0.01612(18) -0.00229(18)
Cl(1) 0.0368(16) 0.0449(14) 0.0423(15) 0.0058(12) 0.0219(13) 0.0092(12)
P(1) 0.057(2) 0.082(3) 0.047(2) -0.0290(19) 0.0109(18) 0.0085(18)
P(2) 0.049(2) 0.0442(18) 0.083(3) -0.0080(15) 0.0302(20) 0.0088(17)
F(1) 0.093(7) 0.116(7) 0.175(10) -0.023(5) 0.090(7) -0.020(6)
F(2) 0.133(8) 0.068(6) 0.163(9) -0.030(5) 0.077(7) -0.021(5)
F(3) 0.122(8) 0.123(7) 0.057(5) -0.032(6) 0.004(5) 0.016(5)
F(4) 0.081(7) 0.236(12) 0.107(7) -0.031(7) 0.049(6) 0.045(8)
F(5) 0.179(10) 0.083(7) 0.126(8) -0.046(6) 0.015(7) 0.036(6)
F(6) 0.127(8) 0.196(10) 0.049(5) -0.025(7) -0.007(5) 0.006(6)
F(7) 0.152(9) 0.082(6) 0.188(10) -0.017(5) 0.138(8) -0.004(6)
F(8) 0.152(10) 0.075(6) 0.379(18) 0.041(6) 0.187(12) 0.097(9)
F(9) 0.146(11) 0.47(3) 0.100(9) -0.152(14) 0.008(8) -0.057(13)
F(10) 0.174(10) 0.077(6) 0.301(15) 0.008(6) 0.197(11) 0.027(8)
F(11) 0.156(10) 0.090(7) 0.248(13) 0.033(6) 0.135(10) 0.062(8)
F(12) 0.137(10) 0.202(13) 0.155(11) -0.034(9) 0.002(9) -0.022(9)
O(1) 0.040(4) 0.028(3) 0.033(4) 0.005(3) 0.019(3) -0.003(3)
O(2) 0.042(4) 0.028(4) 0.035(4) 0.000(3) 0.022(3) -0.001(3)
N(1) 0.053(6) 0.027(5) 0.042(5) -0.010(4) 0.030(5) -0.001(4)
N(2) 0.040(6) 0.029(4) 0.029(5) -0.003(4) 0.013(4) -0.000(4)
C(1) 0.059(8) 0.016(5) 0.036(6) -0.008(5) 0.002(6) 0.007(4)
C(2) 0.045(7) 0.029(6) 0.047(7) -0.010(5) 0.019(6) 0.007(5)
C(3) 0.060(8) 0.044(6) 0.040(7) -0.005(6) 0.026(6) 0.016(5)
C(4) 0.054(8) 0.024(5) 0.038(6) 0.000(5) 0.017(6) 0.011(5)
C(5) 0.054(8) 0.025(5) 0.043(7) 0.000(5) 0.013(6) 0.010(5)
C(6) 0.081(10) 0.038(6) 0.047(7) -0.008(6) 0.009(7) 0.002(6)
C(7) 0.059(9) 0.068(9) 0.074(10) -0.012(7) 0.024(7) 0.013(7)
C(8) 0.078(10) 0.060(8) 0.052(8) 0.007(6) 0.035(7) 0.010(6)
C(9) 0.063(9) 0.057(7) 0.045(7) 0.008(6) 0.005(7) 0.000(6)
C(10) 0.086(10) 0.048(7) 0.068(9) 0.021(6) 0.043(8) 0.005(6)
C(11) 0.048(8) 0.046(7) 0.048(7) -0.005(6) 0.012(6) -0.002(6)
C(12) 0.067(9) 0.056(8) 0.043(7) -0.027(7) 0.011(6) -0.015(6)
C(13) 0.085(11) 0.033(6) 0.068(9) -0.017(7) 0.037(8) -0.021(6)
C(14) 0.072(9) 0.031(6) 0.062(8) -0.010(6) 0.032(7) -0.011(6)
C(15) 0.056(8) 0.038(6) 0.040(6) -0.007(5) 0.029(6) 0.007(5)
C(16) 0.049(7) 0.029(5) 0.042(6) 0.007(5) 0.028(6) -0.003(5)
C(17) 0.049(7) 0.054(7) 0.058(7) 0.014(6) 0.036(6) -0.007(6)
C(18) 0.074(9) 0.047(7) 0.049(7) 0.013(6) 0.028(7) -0.006(6)
C(19) 0.057(8) 0.028(5) 0.045(7) -0.019(5) 0.023(6) -0.008(5)
C(20) 0.040(7) 0.043(6) 0.052(7) -0.023(5) 0.021(6) -0.001(5)
C(21) 0.047(7) 0.038(6) 0.045(7) -0.011(5) 0.027(6) 0.002(5)
C(22) 0.058(8) 0.031(6) 0.048(7) -0.016(5) 0.016(6) 0.014(5)
C(23) 0.055(8) 0.030(6) 0.058(8) -0.011(5) 0.024(7) -0.002(5)
C(24) 0.087(11) 0.095(10) 0.051(8) -0.038(8) 0.021(8) -0.026(7)
C(25) 0.038(8) 0.112(11) 0.087(10) -0.000(7) 0.030(7) 0.029(9)
C(26) 0.108(11) 0.063(8) 0.056(8) -0.029(7) 0.055(8) -0.019(7)
C(27) 0.080(10) 0.078(9) 0.062(9) -0.009(8) 0.007(8) 0.041(8)
C(28) 0.110(12) 0.023(6) 0.135(14) 0.014(7) 0.064(11) 0.001(7)
C(29) 0.042(7) 0.035(6) 0.048(7) -0.002(5) 0.021(6) -0.002(5)
C(30) 0.075(9) 0.028(6) 0.061(8) -0.009(6) 0.045(7) -0.011(5)
C(31) 0.076(9) 0.031(6) 0.052(7) -0.026(6) 0.031(7) -0.018(5)
C(32) 0.040(7) 0.039(6) 0.045(7) -0.018(5) 0.015(5) 0.005(5)
C(33) 0.050(7) 0.027(5) 0.026(5) -0.005(5) 0.012(5) 0.005(4)
C(34) 0.034(6) 0.038(6) 0.044(7) -0.007(5) 0.010(5) -0.006(5)
C(35) 0.045(8) 0.073(8) 0.062(8) -0.011(6) 0.032(7) -0.008(7)
C(36) 0.044(7) 0.054(7) 0.049(7) 0.009(6) 0.007(6) 0.004(6)

loop_
_atom_type_symbol
_atom_type_description
_atom_type_scat_dispersion_real
_atom_type_scat_dispersion_imag
_atom_type_scat_source
Ir Ir -1.444 7.990
;
International Tables for Crystallography
(1992, Vol. C, Tables 4.2.6.8 and 6.1.1.4)
;
Cl Cl 0.148 0.159
;
International Tables for Crystallography
(1992, Vol. C, Tables 4.2.6.8 and 6.1.1.4)
;
P P 0.102 0.094
;
International Tables for Crystallography
(1992, Vol. C, Tables 4.2.6.8 and 6.1.1.4)
;
F F 0.017 0.010
;
International Tables for Crystallography
(1992, Vol. C, Tables 4.2.6.8 and 6.1.1.4)
;
O O 0.011 0.006
;
International Tables for Crystallography
(1992, Vol. C, Tables 4.2.6.8 and 6.1.1.4)
;
N N 0.006 0.003
;
International Tables for Crystallography
(1992, Vol. C, Tables 4.2.6.8 and 6.1.1.4)
;
C C 0.003 0.002
;
International Tables for Crystallography
(1992, Vol. C, Tables 4.2.6.8 and 6.1.1.4)
;
H H 0.000 0.000
;
International Tables for Crystallography
(1992, Vol. C, Table 6.1.1.4)
;

loop_
_geom_angle_atom_site_label_1
_geom_angle_atom_site_label_2
_geom_angle_atom_site_label_3
_geom_angle
_geom_angle_publ_flag
Cl(1) Ir(1) O(1) 86.0(2) yes
Cl(1) Ir(1) N(1) 85.4(3) yes
Cl(1) Ir(1) C(1) 101.5(3) yes
Cl(1) Ir(1) C(2) 138.5(3) yes
Cl(1) Ir(1) C(3) 154.3(3) yes
Cl(1) Ir(1) C(4) 115.9(4) yes
Cl(1) Ir(1) C(5) 90.5(4) yes
O(1) Ir(1) N(1) 75.9(3) yes
O(1) Ir(1) C(1) 113.3(3) yes
O(1) Ir(1) C(2) 99.4(3) yes
O(1) Ir(1) C(3) 119.2(4) yes
O(1) Ir(1) C(4) 158.1(4) yes
O(1) Ir(1) C(5) 150.6(3) yes
N(1) Ir(1) C(1) 168.7(3) yes
N(1) Ir(1) C(2) 135.9(4) yes
N(1) Ir(1) C(3) 104.9(4) yes
N(1) Ir(1) C(4) 103.7(3) yes
N(1) Ir(1) C(5) 133.0(3) yes
C(1) Ir(1) C(2) 38.6(5) yes
C(1) Ir(1) C(3) 65.2(4) yes
C(1) Ir(1) C(4) 65.2(3) yes
C(1) Ir(1) C(5) 39.1(4) yes
C(2) Ir(1) C(3) 38.9(4) yes
C(2) Ir(1) C(4) 65.3(4) yes
C(2) Ir(1) C(5) 65.0(4) yes
C(3) Ir(1) C(4) 39.2(5) yes
C(3) Ir(1) C(5) 65.1(5) yes
C(4) Ir(1) C(5) 38.5(4) yes
Cl(1) Ir(2) O(2) 88.43(19) yes
Cl(1) Ir(2) N(2) 85.52(20) yes
Cl(1) Ir(2) C(19) 93.0(3) yes
Cl(1) Ir(2) C(20) 91.2(3) yes
Cl(1) Ir(2) C(21) 122.9(3) yes
Cl(1) Ir(2) C(22) 155.0(3) yes
Cl(1) Ir(2) C(23) 126.2(3) yes
O(2) Ir(2) N(2) 75.8(3) yes
O(2) Ir(2) C(19) 121.0(4) yes
O(2) Ir(2) C(20) 160.0(3) yes
O(2) Ir(2) C(21) 148.6(3) yes
O(2) Ir(2) C(22) 112.1(4) yes
O(2) Ir(2) C(23) 100.7(4) yes
N(2) Ir(2) C(19) 163.1(4) yes
N(2) Ir(2) C(20) 124.1(4) yes
N(2) Ir(2) C(21) 102.1(4) yes
N(2) Ir(2) C(22) 112.6(3) yes
N(2) Ir(2) C(23) 148.3(3) yes
C(19) Ir(2) C(20) 39.0(5) yes
C(19) Ir(2) C(21) 64.7(4) yes
C(19) Ir(2) C(22) 64.5(4) yes
C(19) Ir(2) C(23) 37.5(4) yes
C(20) Ir(2) C(21) 38.1(4) yes
C(20) Ir(2) C(22) 64.5(4) yes
C(20) Ir(2) C(23) 63.8(4) yes
C(21) Ir(2) C(22) 38.9(4) yes
C(21) Ir(2) C(23) 64.3(5) yes
C(22) Ir(2) C(23) 38.7(4) yes
Ir(1) Cl(1) Ir(2) 127.32(11) yes
F(1) P(1) F(2) 89.2(6) yes
F(1) P(1) F(3) 91.4(5) yes
F(1) P(1) F(4) 178.6(6) yes
F(1) P(1) F(5) 90.0(6) yes
F(1) P(1) F(6) 91.1(6) yes
F(2) P(1) F(3) 90.0(5) yes
F(2) P(1) F(4) 89.5(6) yes
F(2) P(1) F(5) 178.9(7) yes
F(2) P(1) F(6) 91.5(6) yes
F(3) P(1) F(4) 88.3(5) yes
F(3) P(1) F(5) 89.3(5) yes
F(3) P(1) F(6) 177.1(6) yes
F(4) P(1) F(5) 91.3(7) yes
F(4) P(1) F(6) 89.2(6) yes
F(5) P(1) F(6) 89.2(6) yes
F(7) P(2) F(8) 91.6(7) yes
F(7) P(2) F(9) 91.9(7) yes
F(7) P(2) F(10) 179.1(5) yes
F(7) P(2) F(11) 90.8(6) yes
F(7) P(2) F(12) 86.7(7) yes
F(8) P(2) F(9) 101.4(8) yes
F(8) P(2) F(10) 88.9(7) yes
F(8) P(2) F(11) 169.4(7) yes
F(8) P(2) F(12) 84.3(7) yes
F(9) P(2) F(10) 88.7(7) yes
F(9) P(2) F(11) 88.8(8) yes
F(9) P(2) F(12) 174.1(9) yes
F(10) P(2) F(11) 88.6(6) yes
F(10) P(2) F(12) 92.7(7) yes
F(11) P(2) F(12) 85.5(6) yes
Ir(1) O(1) C(16) 113.4(5) yes
Ir(2) O(2) C(34) 114.0(7) yes
Ir(1) N(1) C(11) 122.6(7) yes
Ir(1) N(1) C(15) 117.1(6) yes
C(11) N(1) C(15) 120.3(8) yes
Ir(2) N(2) C(29) 123.0(7) yes
Ir(2) N(2) C(33) 117.3(6) yes
C(29) N(2) C(33) 119.7(8) yes
Ir(1) C(1) C(2) 70.6(5) yes
Ir(1) C(1) C(5) 71.0(5) yes
Ir(1) C(1) C(6) 128.1(7) yes
C(2) C(1) C(5) 107.9(9) yes
C(2) C(1) C(6) 125.5(10) yes
C(5) C(1) C(6) 126.3(11) yes
Ir(1) C(2) C(1) 70.8(6) yes
Ir(1) C(2) C(3) 70.8(6) yes
Ir(1) C(2) C(7) 125.9(7) yes
C(1) C(2) C(3) 108.6(10) yes
C(1) C(2) C(7) 125.5(9) yes
C(3) C(2) C(7) 125.9(12) yes
Ir(1) C(3) C(2) 70.3(6) yes
Ir(1) C(3) C(4) 70.0(6) yes
Ir(1) C(3) C(8) 129.4(7) yes
C(2) C(3) C(4) 107.2(10) yes
C(2) C(3) C(8) 128.2(11) yes
C(4) C(3) C(8) 124.4(9) yes
Ir(1) C(4) C(3) 70.9(6) yes
Ir(1) C(4) C(5) 71.6(5) yes
Ir(1) C(4) C(9) 129.6(7) yes
C(3) C(4) C(5) 108.6(9) yes
C(3) C(4) C(9) 126.1(11) yes
C(5) C(4) C(9) 124.8(11) yes
Ir(1) C(5) C(1) 69.9(5) yes
Ir(1) C(5) C(4) 69.9(6) yes
Ir(1) C(5) C(10) 126.2(8) yes
C(1) C(5) C(4) 107.7(11) yes
C(1) C(5) C(10) 124.4(10) yes
C(4) C(5) C(10) 127.9(9) yes
N(1) C(11) C(12) 120.0(10) yes
C(11) C(12) C(13) 120.6(11) yes
C(12) C(13) C(14) 118.3(10) yes
C(13) C(14) C(15) 121.0(11) yes
N(1) C(15) C(14) 119.6(9) yes
N(1) C(15) C(16) 115.9(8) yes
C(14) C(15) C(16) 124.4(10) yes
O(1) C(16) C(15) 107.3(9) yes
O(1) C(16) C(17) 108.3(8) yes
O(1) C(16) C(18) 107.7(8) yes
C(15) C(16) C(17) 110.2(9) yes
C(15) C(16) C(18) 113.3(8) yes
C(17) C(16) C(18) 109.9(10) yes
Ir(2) C(19) C(20) 70.1(6) yes
Ir(2) C(19) C(23) 72.2(6) yes
Ir(2) C(19) C(24) 126.9(9) yes
C(20) C(19) C(23) 107.7(9) yes
C(20) C(19) C(24) 125.7(9) yes
C(23) C(19) C(24) 126.4(11) yes
Ir(2) C(20) C(19) 70.9(7) yes
Ir(2) C(20) C(21) 70.9(7) yes
Ir(2) C(20) C(25) 125.0(8) yes
C(19) C(20) C(21) 108.4(9) yes
C(19) C(20) C(25) 126.3(10) yes
C(21) C(20) C(25) 125.3(11) yes
Ir(2) C(21) C(20) 70.9(7) yes
Ir(2) C(21) C(22) 71.8(7) yes
Ir(2) C(21) C(26) 128.2(8) yes
C(20) C(21) C(22) 108.6(10) yes
C(20) C(21) C(26) 126.2(10) yes
C(22) C(21) C(26) 124.9(9) yes
Ir(2) C(22) C(21) 69.4(6) yes
Ir(2) C(22) C(23) 70.7(6) yes
Ir(2) C(22) C(27) 133.2(9) yes
C(21) C(22) C(23) 106.0(8) yes
C(21) C(22) C(27) 126.8(11) yes
C(23) C(22) C(27) 126.2(10) yes
Ir(2) C(23) C(19) 70.3(6) yes
Ir(2) C(23) C(22) 70.5(6) yes
Ir(2) C(23) C(28) 125.1(9) yes
C(19) C(23) C(22) 109.3(10) yes
C(19) C(23) C(28) 126.7(11) yes
C(22) C(23) C(28) 124.0(9) yes
N(2) C(29) C(30) 120.3(10) yes
C(29) C(30) C(31) 120.7(11) yes
C(30) C(31) C(32) 119.6(9) yes
C(31) C(32) C(33) 118.4(10) yes
N(2) C(33) C(32) 121.3(10) yes
N(2) C(33) C(34) 115.7(8) yes
C(32) C(33) C(34) 123.0(10) yes
O(2) C(34) C(33) 106.9(8) yes
O(2) C(34) C(35) 108.7(9) yes
O(2) C(34) C(36) 107.3(8) yes
C(33) C(34) C(35) 112.6(9) yes
C(33) C(34) C(36) 109.6(9) yes
C(35) C(34) C(36) 111.5(9) yes
Ir(1) O(1) H(1A) 110(5) yes
C(16) O(1) H(1A) 123(4) yes
Ir(2) O(2) H(1A) 108(8) yes
C(34) O(2) H(1A) 109(6) yes
C(1) C(6) H(6A) 109.470 yes
C(1) C(6) H(6B) 109.467 yes
C(1) C(6) H(6C) 109.470 yes
H(6A) C(6) H(6B) 109.460 yes
H(6A) C(6) H(6C) 109.481 yes
H(6B) C(6) H(6C) 109.479 yes
C(2) C(7) H(7A) 109.463 yes
C(2) C(7) H(7B) 109.482 yes
C(2) C(7) H(7C) 109.475 yes
H(7A) C(7) H(7B) 109.466 yes
H(7A) C(7) H(7C) 109.469 yes
H(7B) C(7) H(7C) 109.473 yes
C(3) C(8) H(8A) 109.467 yes
C(3) C(8) H(8B) 109.466 yes
C(3) C(8) H(8C) 109.474 yes
H(8A) C(8) H(8B) 109.465 yes
H(8A) C(8) H(8C) 109.476 yes
H(8B) C(8) H(8C) 109.479 yes
C(4) C(9) H(9A) 109.461 yes
C(4) C(9) H(9B) 109.477 yes
C(4) C(9) H(9C) 109.480 yes
H(9A) C(9) H(9B) 109.458 yes
H(9A) C(9) H(9C) 109.477 yes
H(9B) C(9) H(9C) 109.474 yes
C(5) C(10) H(10A) 109.477 yes
C(5) C(10) H(10B) 109.485 yes
C(5) C(10) H(10C) 109.477 yes
H(10A) C(10) H(10B) 109.462 yes
H(10A) C(10) H(10C) 109.456 yes
H(10B) C(10) H(10C) 109.469 yes
N(1) C(11) H(11) 119.990 yes
C(12) C(11) H(11) 119.989 yes
C(11) C(12) H(12) 119.676 yes
C(13) C(12) H(12) 119.695 yes
C(12) C(13) H(13) 120.836 yes
C(14) C(13) H(13) 120.851 yes
C(13) C(14) H(14) 119.467 yes
C(15) C(14) H(14) 119.488 yes
C(16) C(17) H(17A) 109.483 yes
C(16) C(17) H(17B) 109.475 yes
C(16) C(17) H(17C) 109.457 yes
H(17A) C(17) H(17B) 109.472 yes
H(17A) C(17) H(17C) 109.469 yes
H(17B) C(17) H(17C) 109.472 yes
C(16) C(18) H(18A) 109.470 yes
C(16) C(18) H(18B) 109.467 yes
C(16) C(18) H(18C) 109.459 yes
H(18A) C(18) H(18B) 109.489 yes
H(18A) C(18) H(18C) 109.488 yes
H(18B) C(18) H(18C) 109.453 yes
C(19) C(24) H(24A) 109.468 yes
C(19) C(24) H(24B) 109.470 yes
C(19) C(24) H(24C) 109.471 yes
H(24A) C(24) H(24B) 109.486 yes
H(24A) C(24) H(24C) 109.475 yes
H(24B) C(24) H(24C) 109.458 yes
C(20) C(25) H(25A) 109.464 yes
C(20) C(25) H(25B) 109.483 yes
C(20) C(25) H(25C) 109.482 yes
H(25A) C(25) H(25B) 109.452 yes
H(25A) C(25) H(25C) 109.464 yes
H(25B) C(25) H(25C) 109.482 yes
C(21) C(26) H(26A) 109.471 yes
C(21) C(26) H(26B) 109.474 yes
C(21) C(26) H(26C) 109.474 yes
H(26A) C(26) H(26B) 109.459 yes
H(26A) C(26) H(26C) 109.475 yes
H(26B) C(26) H(26C) 109.474 yes
C(22) C(27) H(27A) 109.470 yes
C(22) C(27) H(27B) 109.470 yes
C(22) C(27) H(27C) 109.476 yes
H(27A) C(27) H(27B) 109.464 yes
H(27A) C(27) H(27C) 109.472 yes
H(27B) C(27) H(27C) 109.475 yes
C(23) C(28) H(28A) 109.480 yes
C(23) C(28) H(28B) 109.470 yes
C(23) C(28) H(28C) 109.469 yes
H(28A) C(28) H(28B) 109.469 yes
H(28A) C(28) H(28C) 109.477 yes
H(28B) C(28) H(28C) 109.463 yes
N(2) C(29) H(29) 119.828 yes
C(30) C(29) H(29) 119.859 yes
C(29) C(30) H(30) 119.659 yes
C(31) C(30) H(30) 119.685 yes
C(30) C(31) H(31) 120.204 yes
C(32) C(31) H(31) 120.209 yes
C(31) C(32) H(32) 120.820 yes
C(33) C(32) H(32) 120.823 yes
C(34) C(35) H(35A) 109.466 yes
C(34) C(35) H(35B) 109.479 yes
C(34) C(35) H(35C) 109.469 yes
H(35A) C(35) H(35B) 109.473 yes
H(35A) C(35) H(35C) 109.464 yes
H(35B) C(35) H(35C) 109.475 yes
C(34) C(36) H(36A) 109.487 yes
C(34) C(36) H(36B) 109.473 yes
C(34) C(36) H(36C) 109.472 yes
H(36A) C(36) H(36B) 109.463 yes
H(36A) C(36) H(36C) 109.464 yes
H(36B) C(36) H(36C) 109.468 yes
O(1) H(1A) O(2) 161(12) yes

loop_
_geom_bond_atom_site_label_1
_geom_bond_atom_site_label_2
_geom_bond_distance
_geom_bond_publ_flag
Ir(1) Cl(1) 2.431(3) yes
Ir(1) O(1) 2.101(6) yes
Ir(1) N(1) 2.097(7) yes
Ir(1) C(1) 2.156(9) yes
Ir(1) C(2) 2.153(11) yes
Ir(1) C(3) 2.160(12) yes
Ir(1) C(4) 2.148(9) yes
Ir(1) C(5) 2.171(10) yes
Ir(2) Cl(1) 2.450(2) yes
Ir(2) O(2) 2.103(8) yes
Ir(2) N(2) 2.092(7) yes
Ir(2) C(19) 2.156(10) yes
Ir(2) C(20) 2.145(12) yes
Ir(2) C(21) 2.145(13) yes
Ir(2) C(22) 2.177(11) yes
Ir(2) C(23) 2.180(10) yes
P(1) F(1) 1.551(12) yes
P(1) F(2) 1.552(9) yes
P(1) F(3) 1.565(7) yes
P(1) F(4) 1.578(12) yes
P(1) F(5) 1.572(10) yes
P(1) F(6) 1.560(8) yes
P(2) F(7) 1.560(13) yes
P(2) F(8) 1.499(9) yes
P(2) F(9) 1.466(12) yes
P(2) F(10) 1.558(15) yes
P(2) F(11) 1.552(10) yes
P(2) F(12) 1.569(11) yes
O(1) C(16) 1.455(12) yes
O(2) C(34) 1.455(11) yes
N(1) C(11) 1.349(13) yes
N(1) C(15) 1.335(13) yes
N(2) C(29) 1.353(14) yes
N(2) C(33) 1.346(14) yes
C(1) C(2) 1.425(19) yes
C(1) C(5) 1.449(15) yes
C(1) C(6) 1.501(14) yes
C(2) C(3) 1.438(13) yes
C(2) C(7) 1.476(17) yes
C(3) C(4) 1.444(18) yes
C(3) C(8) 1.509(18) yes
C(4) C(5) 1.425(16) yes
C(4) C(9) 1.500(13) yes
C(5) C(10) 1.48(2) yes
C(11) C(12) 1.378(16) yes
C(12) C(13) 1.351(18) yes
C(13) C(14) 1.358(17) yes
C(14) C(15) 1.381(14) yes
C(15) C(16) 1.497(14) yes
C(16) C(17) 1.524(18) yes
C(16) C(18) 1.523(13) yes
C(19) C(20) 1.438(17) yes
C(19) C(23) 1.392(14) yes
C(19) C(24) 1.501(15) yes
C(20) C(21) 1.401(14) yes
C(20) C(25) 1.501(15) yes
C(21) C(22) 1.439(16) yes
C(21) C(26) 1.495(18) yes
C(22) C(23) 1.445(17) yes
C(22) C(27) 1.491(14) yes
C(23) C(28) 1.507(19) yes
C(29) C(30) 1.381(14) yes
C(30) C(31) 1.336(18) yes
C(31) C(32) 1.403(17) yes
C(32) C(33) 1.379(13) yes
C(33) C(34) 1.515(15) yes
C(34) C(35) 1.532(18) yes
C(34) C(36) 1.539(14) yes
O(1) H(1A) 1.51(14) yes
O(2) H(1A) 0.97(13) yes
C(6) H(6A) 0.970 yes
C(6) H(6B) 0.970 yes
C(6) H(6C) 0.970 yes
C(7) H(7A) 0.970 yes
C(7) H(7B) 0.970 yes
C(7) H(7C) 0.970 yes
C(8) H(8A) 0.970 yes
C(8) H(8B) 0.970 yes
C(8) H(8C) 0.970 yes
C(9) H(9A) 0.970 yes
C(9) H(9B) 0.970 yes
C(9) H(9C) 0.970 yes
C(10) H(10A) 0.970 yes
C(10) H(10B) 0.970 yes
C(10) H(10C) 0.970 yes
C(11) H(11) 0.940 yes
C(12) H(12) 0.940 yes
C(13) H(13) 0.940 yes
C(14) H(14) 0.940 yes
C(17) H(17A) 0.970 yes
C(17) H(17B) 0.970 yes
C(17) H(17C) 0.970 yes
C(18) H(18A) 0.970 yes
C(18) H(18B) 0.970 yes
C(18) H(18C) 0.970 yes
C(24) H(24A) 0.970 yes
C(24) H(24B) 0.970 yes
C(24) H(24C) 0.970 yes
C(25) H(25A) 0.970 yes
C(25) H(25B) 0.970 yes
C(25) H(25C) 0.970 yes
C(26) H(26A) 0.970 yes
C(26) H(26B) 0.970 yes
C(26) H(26C) 0.970 yes
C(27) H(27A) 0.970 yes
C(27) H(27B) 0.970 yes
C(27) H(27C) 0.970 yes
C(28) H(28A) 0.970 yes
C(28) H(28B) 0.970 yes
C(28) H(28C) 0.970 yes
C(29) H(29) 0.940 yes
C(30) H(30) 0.940 yes
C(31) H(31) 0.940 yes
C(32) H(32) 0.940 yes
C(35) H(35A) 0.970 yes
C(35) H(35B) 0.970 yes
C(35) H(35C) 0.970 yes
C(36) H(36A) 0.970 yes
C(36) H(36B) 0.970 yes
C(36) H(36C) 0.970 yes

loop_
_geom_torsion_atom_site_label_1
_geom_torsion_atom_site_label_2
_geom_torsion_atom_site_label_3
_geom_torsion_atom_site_label_4
_geom_torsion
_geom_torsion_publ_flag
Cl(1) Ir(1) O(1) C(16) 113.3(4) no
O(1) Ir(1) Cl(1) Ir(2) 13.79(19) no
Cl(1) Ir(1) N(1) C(11) 78.5(7) no
Cl(1) Ir(1) N(1) C(15) -99.9(6) no
N(1) Ir(1) Cl(1) Ir(2) 89.9(2) no
Cl(1) Ir(1) C(1) C(5) -76.4(4) no
Cl(1) Ir(1) C(1) C(6) 45.4(9) no
C(1) Ir(1) Cl(1) Ir(2) -99.2(3) no
Cl(1) Ir(1) C(2) C(1) -21.2(6) no
Cl(1) Ir(1) C(2) C(3) -139.8(3) no
Cl(1) Ir(1) C(2) C(7) 99.2(9) no
C(2) Ir(1) Cl(1) Ir(2) -85.9(4) no
Cl(1) Ir(1) C(3) C(2) 100.2(6) no
Cl(1) Ir(1) C(3) C(4) -17.6(9) no
Cl(1) Ir(1) C(3) C(8) -136.2(6) no
C(3) Ir(1) Cl(1) Ir(2) -154.8(6) no
Cl(1) Ir(1) C(4) C(5) 53.5(5) no
Cl(1) Ir(1) C(4) C(9) -66.9(10) no
Cl(1) Ir(1) C(5) C(1) 107.7(4) no
Cl(1) Ir(1) C(5) C(4) -133.7(4) no
Cl(1) Ir(1) C(5) C(10) -10.8(6) no
C(5) Ir(1) Cl(1) Ir(2) -137.0(3) no
O(1) Ir(1) N(1) C(15) -12.9(6) no
N(1) Ir(1) O(1) C(16) 27.0(4) no
O(1) Ir(1) C(1) C(2) 75.3(4) no
O(1) Ir(1) C(1) C(6) -45.2(10) no
C(1) Ir(1) O(1) C(16) -145.9(5) no
O(1) Ir(1) C(2) C(1) -115.8(3) no
O(1) Ir(1) C(2) C(3) 125.6(4) no
O(1) Ir(1) C(2) C(7) 4.6(9) no
C(2) Ir(1) O(1) C(16) -108.1(5) no
O(1) Ir(1) C(3) C(2) -66.8(5) no
O(1) Ir(1) C(3) C(8) 56.9(8) no
C(3) Ir(1) O(1) C(16) -72.3(5) no
O(1) Ir(1) C(4) C(3) -10.7(10) no
O(1) Ir(1) C(4) C(5) -128.7(7) no
O(1) Ir(1) C(4) C(9) 110.9(10) no
C(4) Ir(1) O(1) C(16) -64.6(9) no
O(1) Ir(1) C(5) C(1) 25.0(11) no
O(1) Ir(1) C(5) C(4) 143.6(5) no
O(1) Ir(1) C(5) C(10) -93.6(9) no
N(1) Ir(1) C(2) C(3) 46.2(7) no
N(1) Ir(1) C(2) C(7) -74.7(9) no
C(2) Ir(1) N(1) C(11) -105.6(8) no
C(2) Ir(1) N(1) C(15) 76.1(7) no
N(1) Ir(1) C(3) C(2) -148.7(4) no
N(1) Ir(1) C(3) C(4) 93.6(4) no
N(1) Ir(1) C(3) C(8) -25.0(9) no
C(3) Ir(1) N(1) C(11) -77.6(8) no
C(3) Ir(1) N(1) C(15) 104.1(7) no
N(1) Ir(1) C(4) C(3) -96.8(4) no
N(1) Ir(1) C(4) C(5) 145.1(4) no
N(1) Ir(1) C(4) C(9) 24.7(11) no
C(4) Ir(1) N(1) C(11) -37.1(8) no
C(4) Ir(1) N(1) C(15) 144.5(7) no
N(1) Ir(1) C(5) C(4) -49.4(8) no
N(1) Ir(1) C(5) C(10) 73.4(9) no
C(5) Ir(1) N(1) C(11) -8.0(10) no
C(1) Ir(1) C(2) C(3) -118.6(7) no
C(1) Ir(1) C(2) C(7) 120.4(10) no
C(2) Ir(1) C(1) C(5) 117.8(7) no
C(2) Ir(1) C(1) C(6) -120.5(11) no
C(1) Ir(1) C(3) C(2) 37.1(4) no
C(1) Ir(1) C(3) C(4) -80.6(5) no
C(3) Ir(1) C(1) C(2) -37.4(4) no
C(3) Ir(1) C(1) C(5) 80.3(5) no
C(3) Ir(1) C(1) C(6) -157.9(11) no
C(1) Ir(1) C(4) C(3) 80.5(5) no
C(1) Ir(1) C(4) C(5) -37.6(5) no
C(1) Ir(1) C(4) C(9) -158.0(12) no
C(4) Ir(1) C(1) C(2) -80.7(5) no
C(4) Ir(1) C(1) C(5) 37.0(5) no
C(4) Ir(1) C(1) C(6) 158.8(11) no
C(1) Ir(1) C(5) C(1) -0(13454386) no
C(1) Ir(1) C(5) C(4) 118.6(9) no
C(1) Ir(1) C(5) C(10) -118.5(10) no
C(5) Ir(1) C(1) C(2) -117.8(8) no
C(5) Ir(1) C(1) C(6) 121.8(13) no
C(2) Ir(1) C(3) C(4) -117.7(8) no
C(2) Ir(1) C(3) C(8) 123.7(12) no
C(3) Ir(1) C(2) C(1) 118.6(8) no
C(3) Ir(1) C(2) C(7) -120.9(12) no
C(2) Ir(1) C(4) C(3) 37.8(4) no
C(2) Ir(1) C(4) C(5) -80.3(5) no
C(2) Ir(1) C(4) C(9) 159.3(11) no
C(4) Ir(1) C(2) C(1) 80.7(5) no
C(4) Ir(1) C(2) C(3) -38.0(4) no
C(4) Ir(1) C(2) C(7) -158.9(10) no
C(2) Ir(1) C(5) C(1) -37.5(4) no
C(2) Ir(1) C(5) C(4) 81.1(5) no
C(2) Ir(1) C(5) C(10) -156.1(8) no
C(5) Ir(1) C(2) C(1) 38.0(4) no
C(5) Ir(1) C(2) C(3) -80.6(5) no
C(5) Ir(1) C(2) C(7) 158.5(10) no
C(3) Ir(1) C(4) C(5) -118.1(7) no
C(3) Ir(1) C(4) C(9) 121.5(12) no
C(4) Ir(1) C(3) C(2) 117.7(8) no
C(4) Ir(1) C(3) C(8) -118.6(10) no
C(3) Ir(1) C(5) C(1) -80.7(5) no
C(3) Ir(1) C(5) C(4) 37.9(4) no
C(5) Ir(1) C(3) C(2) 80.4(5) no
C(5) Ir(1) C(3) C(4) -37.3(4) no
C(5) Ir(1) C(3) C(8) -155.9(9) no
C(4) Ir(1) C(5) C(1) -118.6(9) no
C(4) Ir(1) C(5) C(4) -0(13454375) no
C(4) Ir(1) C(5) C(10) 122.9(10) no
C(5) Ir(1) C(4) C(3) 118.1(7) no
C(5) Ir(1) C(4) C(9) -120.4(13) no
Cl(1) Ir(2) O(2) C(34) 113.9(3) no
O(2) Ir(2) Cl(1) Ir(1) 4.3(2) no
Cl(1) Ir(2) N(2) C(29) 73.1(5) no
Cl(1) Ir(2) N(2) C(33) -105.1(5) no
N(2) Ir(2) Cl(1) Ir(1) 80.1(3) no
Cl(1) Ir(2) C(19) C(20) -88.3(3) no
Cl(1) Ir(2) C(19) C(23) 154.6(5) no
Cl(1) Ir(2) C(19) C(24) 32.0(8) no
C(19) Ir(2) Cl(1) Ir(1) -116.7(4) no
Cl(1) Ir(2) C(20) C(19) 93.2(3) no
Cl(1) Ir(2) C(20) C(21) -148.6(4) no
Cl(1) Ir(2) C(20) C(25) -28.2(8) no
C(20) Ir(2) Cl(1) Ir(1) -155.8(3) no
Cl(1) Ir(2) C(21) C(20) 38.4(5) no
Cl(1) Ir(2) C(21) C(22) 156.43(18) no
Cl(1) Ir(2) C(21) C(26) -83.1(7) no
Cl(1) Ir(2) C(22) C(21) -52.5(9) no
Cl(1) Ir(2) C(22) C(23) 63.9(10) no
C(22) Ir(2) Cl(1) Ir(1) -141.9(8) no
Cl(1) Ir(2) C(23) C(19) -32.1(8) no
Cl(1) Ir(2) C(23) C(22) -151.9(2) no
Cl(1) Ir(2) C(23) C(28) 89.6(7) no
C(23) Ir(2) Cl(1) Ir(1) -97.9(5) no
O(2) Ir(2) N(2) C(33) -15.6(5) no
N(2) Ir(2) O(2) C(34) 28.1(4) no
O(2) Ir(2) C(19) C(23) 64.6(6) no
O(2) Ir(2) C(19) C(24) -58.0(8) no
C(19) Ir(2) O(2) C(34) -153.5(4) no
O(2) Ir(2) C(21) C(20) -146.5(4) no
O(2) Ir(2) C(21) C(22) -28.5(8) no
O(2) Ir(2) C(21) C(26) 91.9(9) no
C(21) Ir(2) O(2) C(34) -61.9(7) no
O(2) Ir(2) C(22) C(23) -79.3(4) no
O(2) Ir(2) C(22) C(27) 42.8(11) no
C(22) Ir(2) O(2) C(34) -80.8(5) no
O(2) Ir(2) C(23) C(19) -128.0(5) no
O(2) Ir(2) C(23) C(22) 112.1(4) no
O(2) Ir(2) C(23) C(28) -6.3(8) no
C(23) Ir(2) O(2) C(34) -119.5(4) no
N(2) Ir(2) C(20) C(21) -63.1(5) no
N(2) Ir(2) C(20) C(25) 57.2(9) no
C(20) Ir(2) N(2) C(29) -15.3(7) no
N(2) Ir(2) C(21) C(20) 130.9(4) no
N(2) Ir(2) C(21) C(22) -111.1(4) no
N(2) Ir(2) C(21) C(26) 9.4(7) no
C(21) Ir(2) N(2) C(29) -49.6(6) no
C(21) Ir(2) N(2) C(33) 132.1(5) no
N(2) Ir(2) C(22) C(21) 81.2(4) no
N(2) Ir(2) C(22) C(27) -40.4(11) no
C(22) Ir(2) N(2) C(29) -89.0(6) no
C(22) Ir(2) N(2) C(33) 92.8(6) no
N(2) Ir(2) C(23) C(19) 151.8(5) no
N(2) Ir(2) C(23) C(22) 31.9(11) no
N(2) Ir(2) C(23) C(28) -86.6(12) no
C(23) Ir(2) N(2) C(29) -110.0(8) no
C(23) Ir(2) N(2) C(33) 71.8(11) no
C(19) Ir(2) C(20) C(21) 118.2(7) no
C(19) Ir(2) C(20) C(25) -121.5(11) no
C(20) Ir(2) C(19) C(23) -117.1(8) no
C(20) Ir(2) C(19) C(24) 120.3(10) no
C(19) Ir(2) C(21) C(20) -37.9(4) no
C(19) Ir(2) C(21) C(22) 80.1(4) no
C(19) Ir(2) C(21) C(26) -159.4(8) no
C(21) Ir(2) C(19) C(20) 37.0(4) no
C(21) Ir(2) C(19) C(23) -80.1(5) no
C(21) Ir(2) C(19) C(24) 157.3(9) no
C(19) Ir(2) C(22) C(21) -80.6(5) no
C(19) Ir(2) C(22) C(23) 35.7(5) no
C(19) Ir(2) C(22) C(27) 157.8(12) no
C(22) Ir(2) C(19) C(20) 80.2(5) no
C(22) Ir(2) C(19) C(23) -36.9(5) no
C(22) Ir(2) C(19) C(24) -159.5(10) no
C(19) Ir(2) C(23) C(22) -119.9(10) no
C(19) Ir(2) C(23) C(28) 121.7(12) no
C(23) Ir(2) C(19) C(20) 117.1(9) no
C(23) Ir(2) C(19) C(24) -122.6(13) no
C(20) Ir(2) C(21) C(22) 118.0(7) no
C(20) Ir(2) C(21) C(26) -121.5(10) no
C(21) Ir(2) C(20) C(19) -118.2(7) no
C(21) Ir(2) C(20) C(25) 120.3(11) no
C(20) Ir(2) C(22) C(21) -37.1(4) no
C(20) Ir(2) C(22) C(23) 79.2(5) no
C(20) Ir(2) C(22) C(27) -158.7(12) no
C(22) Ir(2) C(20) C(19) -80.3(5) no
C(22) Ir(2) C(20) C(21) 37.9(4) no
C(22) Ir(2) C(20) C(25) 158.2(10) no
C(20) Ir(2) C(23) C(19) 38.7(5) no
C(20) Ir(2) C(23) C(22) -81.2(6) no
C(23) Ir(2) C(20) C(19) -37.1(4) no
C(23) Ir(2) C(20) C(21) 81.1(5) no
C(23) Ir(2) C(20) C(25) -158.6(10) no
C(21) Ir(2) C(22) C(23) 116.3(7) no
C(21) Ir(2) C(22) C(27) -121.6(12) no
C(22) Ir(2) C(21) C(20) -118.0(7) no
C(22) Ir(2) C(21) C(26) 120.5(9) no
C(21) Ir(2) C(23) C(19) 81.3(6) no
C(21) Ir(2) C(23) C(22) -38.6(4) no
C(21) Ir(2) C(23) C(28) -157.1(8) no
C(23) Ir(2) C(21) C(20) -79.6(4) no
C(23) Ir(2) C(21) C(22) 38.5(4) no
C(23) Ir(2) C(21) C(26) 158.9(8) no
C(22) Ir(2) C(23) C(19) 119.9(10) no
C(22) Ir(2) C(23) C(28) -118.5(10) no
C(23) Ir(2) C(22) C(21) -116.3(8) no
C(23) Ir(2) C(22) C(27) 122.1(14) no
Ir(1) O(1) C(16) C(15) -35.4(9) no
Ir(1) O(1) C(16) C(17) 83.5(6) no
Ir(1) O(1) C(16) C(18) -157.7(5) no
Ir(2) O(2) C(34) C(33) -34.5(8) no
Ir(2) O(2) C(34) C(35) -156.4(4) no
Ir(2) O(2) C(34) C(36) 83.0(7) no
Ir(1) N(1) C(15) C(16) -3.3(13) no
C(11) N(1) C(15) C(14) 1.2(17) no
C(15) N(1) C(11) C(12) -0.2(17) no
Ir(2) N(2) C(33) C(34) 0.9(10) no
C(29) N(2) C(33) C(32) 3.8(13) no
C(33) N(2) C(29) C(30) -3.6(13) no
Ir(1) C(1) C(2) C(3) 61.0(5) no
Ir(1) C(1) C(2) C(7) -120.9(8) no
Ir(1) C(1) C(5) Ir(1) -0(13483547) no
Ir(1) C(1) C(5) C(4) -59.9(5) no
Ir(1) C(1) C(5) C(10) 120.7(8) no
C(2) C(1) C(5) Ir(1) 61.3(6) no
C(2) C(1) C(5) C(4) 1.4(10) no
C(5) C(1) C(2) Ir(1) -61.6(6) no
C(5) C(1) C(2) C(3) -0.6(10) no
C(6) C(1) C(2) Ir(1) 123.6(9) no
C(6) C(1) C(2) C(7) 2.7(15) no
C(6) C(1) C(5) Ir(1) -123.9(10) no
C(6) C(1) C(5) C(10) -3.2(15) no
Ir(1) C(2) C(3) C(4) 60.5(6) no
Ir(1) C(2) C(3) C(8) -125.1(10) no
C(1) C(2) C(3) Ir(1) -61.0(7) no
C(1) C(2) C(3) C(4) -0.5(10) no
C(7) C(2) C(3) Ir(1) 120.9(10) no
C(7) C(2) C(3) C(8) -4.2(16) no
Ir(1) C(3) C(4) C(5) 62.1(5) no
Ir(1) C(3) C(4) C(9) -125.5(8) no
C(2) C(3) C(4) Ir(1) -60.7(7) no
C(2) C(3) C(4) C(5) 1.3(10) no
C(8) C(3) C(4) Ir(1) 124.6(10) no
C(8) C(3) C(4) C(9) -0.9(15) no
Ir(1) C(4) C(5) Ir(1) -0(13491557) no
Ir(1) C(4) C(5) C(1) 59.9(5) no
Ir(1) C(4) C(5) C(10) -120.7(9) no
C(3) C(4) C(5) Ir(1) -61.6(7) no
C(3) C(4) C(5) C(1) -1.7(10) no
C(9) C(4) C(5) Ir(1) 125.9(10) no
C(9) C(4) C(5) C(10) 5.2(15) no
N(1) C(11) C(12) C(13) 1.1(19) no
C(11) C(12) C(13) C(14) -3(2) no
C(12) C(13) C(14) C(15) 4(2) no
C(13) C(14) C(15) N(1) -3.1(20) no
N(1) C(15) C(16) O(1) 25.0(13) no
N(1) C(15) C(16) C(17) -92.7(11) no
N(1) C(15) C(16) C(18) 143.7(9) no
C(14) C(15) C(16) O(1) -158.1(11) no
C(14) C(15) C(16) C(17) 84.2(13) no
C(14) C(15) C(16) C(18) -39.4(16) no
Ir(2) C(19) C(20) C(21) -61.4(6) no
Ir(2) C(19) C(20) C(25) 120.0(10) no
Ir(2) C(19) C(23) C(22) 60.0(7) no
Ir(2) C(19) C(23) C(28) -119.7(11) no
C(20) C(19) C(23) Ir(2) -61.4(8) no
C(20) C(19) C(23) C(22) -1.4(13) no
C(23) C(19) C(20) Ir(2) 62.8(8) no
C(23) C(19) C(20) C(21) 1.4(12) no
C(24) C(19) C(20) Ir(2) -121.7(12) no
C(24) C(19) C(20) C(25) -1.7(19) no
C(24) C(19) C(23) Ir(2) 123.1(13) no
C(24) C(19) C(23) C(28) 3.4(20) no
Ir(2) C(20) C(21) C(22) -62.2(7) no
Ir(2) C(20) C(21) C(26) 123.9(10) no
C(19) C(20) C(21) Ir(2) 61.3(8) no
C(19) C(20) C(21) C(22) -0.9(12) no
C(25) C(20) C(21) Ir(2) -120.0(12) no
C(25) C(20) C(21) C(26) 3.9(18) no
Ir(2) C(21) C(22) C(23) -61.7(6) no
Ir(2) C(21) C(22) C(27) 129.1(10) no
C(20) C(21) C(22) Ir(2) 61.7(8) no
C(20) C(21) C(22) C(23) 0.1(12) no
C(26) C(21) C(22) Ir(2) -124.4(11) no
C(26) C(21) C(22) C(27) 4.8(18) no
Ir(2) C(22) C(23) C(19) -59.9(7) no
Ir(2) C(22) C(23) C(28) 119.8(10) no
C(21) C(22) C(23) Ir(2) 60.7(8) no
C(21) C(22) C(23) C(19) 0.9(13) no
C(27) C(22) C(23) Ir(2) -130.0(13) no
C(27) C(22) C(23) C(28) -10.2(19) no
N(2) C(29) C(30) C(31) 1.5(16) no
C(29) C(30) C(31) C(32) 0.5(16) no
C(30) C(31) C(32) C(33) -0.3(15) no
C(31) C(32) C(33) N(2) -1.8(14) no
N(2) C(33) C(34) O(2) 21.6(11) no
N(2) C(33) C(34) C(35) 140.9(7) no
N(2) C(33) C(34) C(36) -94.4(8) no
C(32) C(33) C(34) O(2) -159.7(9) no
C(32) C(33) C(34) C(35) -40.4(12) no
C(32) C(33) C(34) C(36) 84.3(11) no
